data_1521275
loop_
_publ_author_name
'Rimoldi, M.'
'Fodor, D.'
'van Bokhoven, J. A.'
'Mezzetti, A.'

_publ_section_title
;
 Catalytic hydrogenation of liquid alkenes with a silica-grafted hydride
 pincer iridium(iii) complex: support for a heterogeneous mechanism
;
_journal_issue 9
_journal_name_full 'Catal. Sci. Technol.'
_journal_page_first 4575
_journal_paper_doi 10.1039/C5CY00837A
_journal_volume 5
_journal_year 2015
_chemical_formula_sum 'C24 H43 Ir O2 P2'
_chemical_formula_weight 617.72
_chemical_name_common '[Ir(C2H4)(POCOP)] (6)'
_chemical_name_systematic
;
 ?
;
_space_group_crystal_system triclinic
_space_group_IT_number 2
_space_group_name_Hall '-P 1'
_space_group_name_H-M_alt 'P -1'
_symmetry_space_group_name_Hall '-P 1'
_symmetry_space_group_name_H-M 'P -1'
_atom_sites_solution_hydrogens geom
_audit_creation_method SHELXL-2013
_audit_update_record
;
2015-03-19 deposited with the CCDC.
2015-07-07 downloaded from the CCDC.
;
_cell_angle_alpha 100.381(2)
_cell_angle_beta 95.958(2)
_cell_angle_gamma 103.944(2)
_cell_formula_units_Z 2
_cell_length_a 8.5336(10)
_cell_length_b 11.7835(14)
_cell_length_c 13.3762(15)
_cell_measurement_reflns_used 6865
_cell_measurement_temperature 100(2)
_cell_measurement_theta_max 29.55
_cell_measurement_theta_min 2.49
_cell_volume 1268.7(3)
_computing_cell_refinement 'Bruker SAINT'
_computing_data_collection 'Bruker APEX2'
_computing_data_reduction 'Bruker SAINT'
_computing_molecular_graphics 'Bruker SHELXTL'
_computing_publication_material 'Bruker SHELXTL'
_computing_structure_refinement 'SHELXL-2013 (Sheldrick, 2013)'
_computing_structure_solution 'SHELXL-97 (Sheldrick, 1997)'
_diffrn_ambient_temperature 100(2)
_diffrn_measured_fraction_theta_full 0.987
_diffrn_measured_fraction_theta_max 0.911
_diffrn_measurement_device_type 'Bruker APEX-II CCD'
_diffrn_measurement_method 'phi and omega scans'
_diffrn_radiation_source 'fine-focus sealed tube'
_diffrn_radiation_type MoK\a
_diffrn_radiation_wavelength 0.71073
_diffrn_reflns_av_R_equivalents 0.0372
_diffrn_reflns_av_unetI/netI 0.0496
_diffrn_reflns_laue_measured_fraction_full 0.987
_diffrn_reflns_laue_measured_fraction_max 0.911
_diffrn_reflns_limit_h_max 11
_diffrn_reflns_limit_h_min -11
_diffrn_reflns_limit_k_max 17
_diffrn_reflns_limit_k_min -16
_diffrn_reflns_limit_l_max 19
_diffrn_reflns_limit_l_min -19
_diffrn_reflns_number 19459
_diffrn_reflns_point_group_measured_fraction_full 0.987
_diffrn_reflns_point_group_measured_fraction_max 0.911
_diffrn_reflns_theta_full 25.000
_diffrn_reflns_theta_max 31.153
_diffrn_reflns_theta_min 1.566
_exptl_absorpt_coefficient_mu 5.405
_exptl_absorpt_correction_T_max 0.8546
_exptl_absorpt_correction_T_min 0.7035
_exptl_absorpt_correction_type empirical
_exptl_absorpt_process_details SADABS-2004/1
_exptl_crystal_colour red
_exptl_crystal_density_diffrn 1.617
_exptl_crystal_density_meas ?
_exptl_crystal_description plate
_exptl_crystal_F_000 620
_exptl_crystal_size_max 0.07
_exptl_crystal_size_mid 0.05
_exptl_crystal_size_min 0.03
_refine_diff_density_max 1.308
_refine_diff_density_min -0.751
_refine_diff_density_rms 0.147
_refine_ls_extinction_method none
_refine_ls_goodness_of_fit_ref 0.996
_refine_ls_hydrogen_treatment constr
_refine_ls_matrix_type full
_refine_ls_number_parameters 262
_refine_ls_number_reflns 7478
_refine_ls_number_restraints 0
_refine_ls_restrained_S_all 0.996
_refine_ls_R_factor_all 0.0348
_refine_ls_R_factor_gt 0.0264
_refine_ls_shift/su_max 0.004
_refine_ls_shift/su_mean 0.000
_refine_ls_structure_factor_coef Fsqd
_refine_ls_weighting_details 'w=1/[\s^2^(Fo^2^)+(0.0179P)^2^] where P=(Fo^2^+2Fc^2^)/3'
_refine_ls_weighting_scheme calc
_refine_ls_wR_factor_gt 0.0473
_refine_ls_wR_factor_ref 0.0496
_reflns_Friedel_coverage 0.000
_reflns_number_gt 6577
_reflns_number_total 7478
_reflns_threshold_expression 'I > 2\s(I)'
_cod_data_source_file c5cy00837a2.cif
_cod_data_source_block final3
_cod_depositor_comments
;
The following automatic conversions were performed:

'_exptl_crystal_density_meas' value 'not measured' was changed to '?'
- the value is perceived as not measured.

Automatic conversion script
Id: cif_fix_values 3271 2015-04-21 07:52:19Z andrius 

 Adding full bibliography for 1521275--1521276.cif.
;
_cod_database_code 1521275
_shelx_space_group_comment
;
The symmetry employed for this shelxl refinement is uniquely defined
by the following loop, which should always be used as a source of
symmetry information in preference to the above space-group names.
They are only intended as comments.
;
_shelx_estimated_absorpt_t_min 0.703
_shelx_estimated_absorpt_t_max 0.855
_shelxl_version_number 2013-4

loop_
_space_group_symop_operation_xyz
'x, y, z'
'-x, -y, -z'

loop_
_atom_site_label
_atom_site_type_symbol
_atom_site_fract_x
_atom_site_fract_y
_atom_site_fract_z
_atom_site_U_iso_or_equiv
_atom_site_adp_type
_atom_site_occupancy
_atom_site_site_symmetry_order
_atom_site_calc_flag
_atom_site_refinement_flags_posn
_atom_site_refinement_flags_adp
Ir1 Ir 0.96253(2) 0.77859(2) 0.22414(2) 0.00921(3) Uani 1 1 d . .
P1 P 1.17006(9) 0.94933(6) 0.25277(5) 0.01032(14) Uani 1 1 d . .
P2 P 0.80944(9) 0.60515(6) 0.25508(5) 0.01049(14) Uani 1 1 d . .
O2 O 0.9095(2) 0.58017(17) 0.35839(15) 0.0135(4) Uani 1 1 d . .
O1 O 1.2906(2) 0.94985(17) 0.35849(14) 0.0126(4) Uani 1 1 d . .
C1 C 1.0965(3) 0.7654(2) 0.3543(2) 0.0116(5) Uani 1 1 d . .
C2 C 1.2391(3) 0.8529(2) 0.4036(2) 0.0109(5) Uani 1 1 d . .
C3 C 1.3316(3) 0.8468(3) 0.4926(2) 0.0131(5) Uani 1 1 d . .
H3A H 1.4269 0.9089 0.5238 0.016 Uiso 1 1 calc R U
C4 C 1.2817(3) 0.7476(3) 0.5353(2) 0.0144(6) Uani 1 1 d . .
H4A H 1.3446 0.7414 0.5961 0.017 Uiso 1 1 calc R U
C5 C 1.1411(4) 0.6568(3) 0.4908(2) 0.0147(6) Uani 1 1 d . .
H5A H 1.1073 0.5889 0.5202 0.018 Uiso 1 1 calc R U
C6 C 1.0522(3) 0.6686(2) 0.4025(2) 0.0121(5) Uani 1 1 d . .
C7 C 1.3280(3) 0.9666(2) 0.1645(2) 0.0122(5) Uani 1 1 d . .
C8 C 1.3329(4) 0.8385(3) 0.1190(2) 0.0202(7) Uani 1 1 d . .
H8A H 1.4134 0.8406 0.0717 0.030 Uiso 1 1 calc R U
H8B H 1.2248 0.7925 0.0816 0.030 Uiso 1 1 calc R U
H8C H 1.3635 0.8004 0.1747 0.030 Uiso 1 1 calc R U
C9 C 1.4999(4) 1.0365(3) 0.2218(2) 0.0181(6) Uani 1 1 d . .
H9A H 1.5773 1.0430 0.1726 0.027 Uiso 1 1 calc R U
H9B H 1.5341 0.9941 0.2733 0.027 Uiso 1 1 calc R U
H9C H 1.4975 1.1167 0.2561 0.027 Uiso 1 1 calc R U
C10 C 1.2847(4) 1.0274(3) 0.0771(2) 0.0193(6) Uani 1 1 d . .
H10A H 1.3708 1.0341 0.0337 0.029 Uiso 1 1 calc R U
H10B H 1.2752 1.1075 0.1064 0.029 Uiso 1 1 calc R U
H10C H 1.1805 0.9796 0.0356 0.029 Uiso 1 1 calc R U
C11 C 1.1118(4) 1.0912(3) 0.2958(2) 0.0145(6) Uani 1 1 d . .
C12 C 1.2580(4) 1.2022(3) 0.3306(2) 0.0194(6) Uani 1 1 d . .
H12A H 1.2186 1.2730 0.3520 0.029 Uiso 1 1 calc R U
H12B H 1.3194 1.2127 0.2734 0.029 Uiso 1 1 calc R U
H12C H 1.3293 1.1916 0.3886 0.029 Uiso 1 1 calc R U
C13 C 0.9912(4) 1.1113(3) 0.2119(3) 0.0216(7) Uani 1 1 d . .
H13A H 0.9624 1.1861 0.2362 0.032 Uiso 1 1 calc R U
H13B H 0.8923 1.0444 0.1962 0.032 Uiso 1 1 calc R U
H13C H 1.0417 1.1161 0.1498 0.032 Uiso 1 1 calc R U
C14 C 1.0241(4) 1.0715(3) 0.3885(2) 0.0215(7) Uani 1 1 d . .
H14A H 0.9895 1.1431 0.4156 0.032 Uiso 1 1 calc R U
H14B H 1.0988 1.0564 0.4423 0.032 Uiso 1 1 calc R U
H14C H 0.9280 1.0026 0.3669 0.032 Uiso 1 1 calc R U
C15 C 0.8026(4) 0.4650(3) 0.1618(2) 0.0153(6) Uani 1 1 d . .
C16 C 0.9830(4) 0.4666(3) 0.1574(3) 0.0239(7) Uani 1 1 d . .
H16A H 0.9884 0.3948 0.1093 0.036 Uiso 1 1 calc R U
H16B H 1.0373 0.4680 0.2260 0.036 Uiso 1 1 calc R U
H16C H 1.0379 0.5379 0.1339 0.036 Uiso 1 1 calc R U
C17 C 0.7168(4) 0.3500(3) 0.1935(2) 0.0207(6) Uani 1 1 d . .
H17A H 0.7180 0.2806 0.1410 0.031 Uiso 1 1 calc R U
H17B H 0.6035 0.3500 0.2001 0.031 Uiso 1 1 calc R U
H17C H 0.7739 0.3459 0.2596 0.031 Uiso 1 1 calc R U
C18 C 0.7222(4) 0.4681(3) 0.0548(2) 0.0234(7) Uani 1 1 d . .
H18A H 0.7191 0.3942 0.0063 0.035 Uiso 1 1 calc R U
H18B H 0.7855 0.5369 0.0316 0.035 Uiso 1 1 calc R U
H18C H 0.6105 0.4750 0.0579 0.035 Uiso 1 1 calc R U
C19 C 0.6081(3) 0.6014(3) 0.3013(2) 0.0158(6) Uani 1 1 d . .
C20 C 0.5723(4) 0.5196(3) 0.3784(3) 0.0243(7) Uani 1 1 d . .
H20A H 0.4663 0.5209 0.3999 0.036 Uiso 1 1 calc R U
H20B H 0.6581 0.5481 0.4386 0.036 Uiso 1 1 calc R U
H20C H 0.5696 0.4376 0.3456 0.036 Uiso 1 1 calc R U
C21 C 0.4627(4) 0.5651(3) 0.2136(2) 0.0226(7) Uani 1 1 d . .
H21A H 0.3617 0.5648 0.2425 0.034 Uiso 1 1 calc R U
H21B H 0.4549 0.4849 0.1740 0.034 Uiso 1 1 calc R U
H21C H 0.4787 0.6224 0.1684 0.034 Uiso 1 1 calc R U
C22 C 0.6267(4) 0.7308(3) 0.3583(3) 0.0244(7) Uani 1 1 d . .
H22A H 0.5254 0.7362 0.3850 0.037 Uiso 1 1 calc R U
H22B H 0.6490 0.7848 0.3106 0.037 Uiso 1 1 calc R U
H22C H 0.7174 0.7537 0.4155 0.037 Uiso 1 1 calc R U
C23 C 0.8978(4) 0.8022(3) 0.0688(2) 0.0199(6) Uani 1 1 d . .
H23A H 0.9394 0.8836 0.0562 0.024 Uiso 1 1 calc R U
H23B H 0.9042 0.7378 0.0118 0.024 Uiso 1 1 calc R U
C24 C 0.7569(4) 0.7822(3) 0.1140(2) 0.0192(6) Uani 1 1 d . .
H24A H 0.6741 0.7050 0.0858 0.023 Uiso 1 1 calc R U
H24B H 0.7093 0.8508 0.1302 0.023 Uiso 1 1 calc R U

loop_
_atom_site_aniso_label
_atom_site_aniso_U_11
_atom_site_aniso_U_22
_atom_site_aniso_U_33
_atom_site_aniso_U_23
_atom_site_aniso_U_13
_atom_site_aniso_U_12
Ir1 0.00899(5) 0.00960(5) 0.00904(5) 0.00292(3) 0.00025(3) 0.00228(4)
P1 0.0111(3) 0.0103(3) 0.0098(3) 0.0029(3) 0.0012(3) 0.0029(3)
P2 0.0100(3) 0.0111(3) 0.0100(3) 0.0027(3) 0.0006(3) 0.0022(3)
O2 0.0110(9) 0.0124(10) 0.0142(10) 0.0052(8) -0.0018(8) -0.0022(8)
O1 0.0139(10) 0.0123(10) 0.0109(9) 0.0061(8) 0.0005(8) 0.0002(8)
C1 0.0083(12) 0.0138(13) 0.0132(13) 0.0031(11) 0.0026(10) 0.0035(10)
C2 0.0144(13) 0.0091(12) 0.0100(13) 0.0035(10) 0.0038(10) 0.0029(10)
C3 0.0116(13) 0.0138(13) 0.0126(13) 0.0029(11) 0.0017(11) 0.0010(11)
C4 0.0134(14) 0.0174(14) 0.0118(13) 0.0036(11) -0.0018(11) 0.0040(11)
C5 0.0165(14) 0.0137(14) 0.0148(14) 0.0055(11) 0.0027(11) 0.0039(11)
C6 0.0115(13) 0.0111(13) 0.0120(13) 0.0005(10) 0.0009(10) 0.0018(10)
C7 0.0136(13) 0.0114(13) 0.0126(13) 0.0026(10) 0.0037(11) 0.0044(11)
C8 0.0181(15) 0.0189(15) 0.0234(16) -0.0013(13) 0.0071(13) 0.0072(12)
C9 0.0142(14) 0.0198(15) 0.0173(15) 0.0026(12) 0.0022(12) -0.0005(12)
C10 0.0216(16) 0.0241(16) 0.0167(15) 0.0098(13) 0.0070(12) 0.0085(13)
C11 0.0146(14) 0.0119(14) 0.0173(15) 0.0022(11) 0.0042(11) 0.0040(11)
C12 0.0200(15) 0.0122(14) 0.0238(16) 0.0006(12) 0.0045(13) 0.0021(12)
C13 0.0192(16) 0.0183(16) 0.0294(18) 0.0049(13) 0.0007(13) 0.0102(13)
C14 0.0224(16) 0.0192(16) 0.0237(17) 0.0031(13) 0.0110(13) 0.0052(13)
C15 0.0190(15) 0.0117(14) 0.0137(14) 0.0005(11) 0.0016(11) 0.0036(11)
C16 0.0247(17) 0.0214(16) 0.0295(18) 0.0031(14) 0.0126(14) 0.0115(14)
C17 0.0246(17) 0.0150(15) 0.0212(16) 0.0044(12) 0.0026(13) 0.0029(13)
C18 0.040(2) 0.0146(15) 0.0132(15) -0.0019(12) -0.0002(13) 0.0081(14)
C19 0.0126(14) 0.0208(15) 0.0149(14) 0.0056(12) 0.0040(11) 0.0043(12)
C20 0.0180(16) 0.0329(19) 0.0259(18) 0.0133(15) 0.0089(13) 0.0069(14)
C21 0.0147(15) 0.0295(18) 0.0245(17) 0.0082(14) 0.0025(13) 0.0058(13)
C22 0.0265(18) 0.0263(18) 0.0235(17) 0.0027(14) 0.0120(14) 0.0111(14)
C23 0.0219(16) 0.0238(16) 0.0136(14) 0.0071(12) -0.0021(12) 0.0048(13)
C24 0.0164(15) 0.0200(15) 0.0199(15) 0.0080(12) -0.0076(12) 0.0042(12)

loop_
_atom_type_symbol
_atom_type_description
_atom_type_scat_dispersion_real
_atom_type_scat_dispersion_imag
_atom_type_scat_source
C C 0.0033 0.0016 'International Tables Vol C Tables 4.2.6.8 and 6.1.1.4'
H H 0.0000 0.0000 'International Tables Vol C Tables 4.2.6.8 and 6.1.1.4'
Ir Ir -1.4442 7.9887 'International Tables Vol C Tables 4.2.6.8 and 6.1.1.4'
O O 0.0106 0.0060 'International Tables Vol C Tables 4.2.6.8 and 6.1.1.4'
P P 0.1023 0.0942 'International Tables Vol C Tables 4.2.6.8 and 6.1.1.4'

loop_
_geom_angle_atom_site_label_1
_geom_angle_atom_site_label_2
_geom_angle_atom_site_label_3
_geom_angle
C1 Ir1 C23 161.07(11)
C1 Ir1 C24 161.77(11)
C23 Ir1 C24 37.16(11)
C1 Ir1 P2 78.82(8)
C23 Ir1 P2 112.98(9)
C24 Ir1 P2 89.14(8)
C1 Ir1 P1 78.72(8)
C23 Ir1 P1 89.15(9)
C24 Ir1 P1 112.21(8)
P2 Ir1 P1 157.48(3)
O1 P1 C11 99.60(12)
O1 P1 C7 98.44(11)
C11 P1 C7 112.33(13)
O1 P1 Ir1 106.29(7)
C11 P1 Ir1 115.33(9)
C7 P1 Ir1 120.58(9)
O2 P2 C15 99.07(12)
O2 P2 C19 98.82(12)
C15 P2 C19 112.25(14)
O2 P2 Ir1 106.42(7)
C15 P2 Ir1 116.30(10)
C19 P2 Ir1 119.68(10)
C6 O2 P2 114.76(17)
C2 O1 P1 114.90(17)
C2 C1 C6 114.7(2)
C2 C1 Ir1 122.7(2)
C6 C1 Ir1 122.6(2)
C3 C2 O1 118.7(2)
C3 C2 C1 123.9(3)
O1 C2 C1 117.4(2)
C2 C3 C4 118.2(3)
C3 C4 C5 121.3(3)
C6 C5 C4 117.9(3)
C5 C6 O2 118.7(2)
C5 C6 C1 124.0(3)
O2 C6 C1 117.4(2)
C10 C7 C8 109.5(2)
C10 C7 C9 108.4(2)
C8 C7 C9 108.1(2)
C10 C7 P1 113.0(2)
C8 C7 P1 104.99(19)
C9 C7 P1 112.69(19)
C13 C11 C12 110.0(2)
C13 C11 C14 108.4(2)
C12 C11 C14 108.5(2)
C13 C11 P1 110.9(2)
C12 C11 P1 113.9(2)
C14 C11 P1 104.7(2)
C17 C15 C18 109.9(2)
C17 C15 C16 108.8(2)
C18 C15 C16 108.5(3)
C17 C15 P2 114.2(2)
C18 C15 P2 110.0(2)
C16 C15 P2 105.2(2)
C21 C19 C20 108.9(2)
C21 C19 C22 109.1(3)
C20 C19 C22 107.9(2)
C21 C19 P2 113.4(2)
C20 C19 P2 112.8(2)
C22 C19 P2 104.6(2)
C24 C23 Ir1 71.66(17)
C23 C24 Ir1 71.18(17)

loop_
_geom_bond_atom_site_label_1
_geom_bond_atom_site_label_2
_geom_bond_distance
Ir1 C1 2.032(3)
Ir1 C23 2.178(3)
Ir1 C24 2.185(3)
Ir1 P2 2.2771(7)
Ir1 P1 2.2793(7)
P1 O1 1.658(2)
P1 C11 1.867(3)
P1 C7 1.881(3)
P2 O2 1.658(2)
P2 C15 1.866(3)
P2 C19 1.879(3)
O2 C6 1.391(3)
O1 C2 1.387(3)
C1 C2 1.401(4)
C1 C6 1.403(4)
C2 C3 1.383(4)
C3 C4 1.388(4)
C4 C5 1.394(4)
C5 C6 1.384(4)
C7 C10 1.534(4)
C7 C8 1.535(4)
C7 C9 1.541(4)
C11 C13 1.531(4)
C11 C12 1.535(4)
C11 C14 1.539(4)
C15 C17 1.531(4)
C15 C18 1.533(4)
C15 C16 1.543(4)
C19 C21 1.536(4)
C19 C20 1.539(4)
C19 C22 1.539(4)
C23 C24 1.390(4)
